data_1576168
loop_
_publ_author_name
'Zheng, Chenggong'
'Liu, Jiyong'
'Wang, Yongtao'
'Li, Haoran'
'Wang, Yuwen'
'Lu, Zhan'

_publ_section_title
;
 The structural parameter of spin states of <i>C</i>
 <sub>1</sub>-symmetric four-coordinate cobalt complexes: <i>D</i>
 <sub>4</sub>.
;
_journal_issue 1
_journal_name_full 'Chemical science'
_journal_page_first 492
_journal_page_last 499
_journal_paper_doi 10.1039/d5sc06683b
_journal_volume 17
_journal_year 2026
_chemical_absolute_configuration ad
_chemical_formula_moiety '2(C19 H27 Cl2 Co N3 O), 2[C4H8O]'
_chemical_formula_sum 'C46 H70 Cl4 Co2 N6 O4'
_chemical_formula_weight 1030.74
_chemical_properties_physical Moisture-sensitive,Hygroscopic
_space_group_crystal_system monoclinic
_space_group_IT_number 4
_space_group_name_Hall 'P 2yb'
_space_group_name_H-M_alt 'P 1 21 1'
_atom_sites_solution_hydrogens geom
_audit_creation_date 2024-05-07
_audit_creation_method
;
Olex2 1.5
(compiled 2024.02.16 svn.r378c4104 for OlexSys, GUI svn.r6928)
;
_audit_update_record
;
2024-05-07 deposited with the CCDC.	2025-10-27 downloaded from the CCDC.
;
_cell_angle_alpha 90
_cell_angle_beta 100.729(2)
_cell_angle_gamma 90
_cell_formula_units_Z 2
_cell_length_a 13.5345(7)
_cell_length_b 10.7370(5)
_cell_length_c 17.4919(9)
_cell_measurement_reflns_used 9497
_cell_measurement_temperature 170.00
_cell_measurement_theta_max 59.779
_cell_measurement_theta_min 4.476
_cell_volume 2497.5(2)
_computing_cell_refinement 'SAINT V8.40B (?, 2016)'
_computing_data_reduction 'SAINT V8.40B (?, 2016)'
_computing_molecular_graphics 'Olex2 1.5 (Dolomanov et al., 2009)'
_computing_publication_material 'Olex2 1.5 (Dolomanov et al., 2009)'
_computing_structure_refinement 'SHELXL 2018/3 (Sheldrick, 2015)'
_computing_structure_solution 'SHELXT 2018/2 (Sheldrick, 2018)'
_diffrn_ambient_temperature 170.00
_diffrn_measured_fraction_theta_full 0.999
_diffrn_measured_fraction_theta_max 0.999
_diffrn_measurement_device_type 'zju Bruker D8 Venture'
_diffrn_measurement_method '\w and \f scans'
_diffrn_radiation_type GaK\a
_diffrn_radiation_wavelength 1.34138
_diffrn_reflns_av_R_equivalents 0.0479
_diffrn_reflns_av_unetI/netI 0.0403
_diffrn_reflns_Laue_measured_fraction_full 0.999
_diffrn_reflns_Laue_measured_fraction_max 0.999
_diffrn_reflns_limit_h_max 17
_diffrn_reflns_limit_h_min -17
_diffrn_reflns_limit_k_max 13
_diffrn_reflns_limit_k_min -13
_diffrn_reflns_limit_l_max 22
_diffrn_reflns_limit_l_min -22
_diffrn_reflns_number 61442
_diffrn_reflns_point_group_measured_fraction_full 0.987
_diffrn_reflns_point_group_measured_fraction_max 0.986
_diffrn_reflns_theta_full 53.594
_diffrn_reflns_theta_max 60.672
_diffrn_reflns_theta_min 2.237
_diffrn_source_current 3.57
_diffrn_source_power 0.24954300000000001
_diffrn_source_voltage 69.9
_exptl_absorpt_coefficient_mu 5.203
_exptl_absorpt_correction_T_max 0.7519
_exptl_absorpt_correction_T_min 0.5887
_exptl_absorpt_correction_type multi-scan
_exptl_absorpt_process_details
;
SADABS-2016/2 (Bruker,2016/2) was used for absorption correction.
wR2(int) was 0.1303 before and 0.0709 after correction.
The Ratio of minimum to maximum transmission is 0.7829.
The \l/2 correction factor is Not present.
;
_exptl_crystal_colour green
_exptl_crystal_colour_primary green
_exptl_crystal_density_diffrn 1.371
_exptl_crystal_description plate
_exptl_crystal_F_000 1084
_exptl_crystal_preparation 'Magnetic properties'
_exptl_crystal_recrystallization_method 'Re-crystallisation from solvent: DCM/THF'
_exptl_crystal_size_max 0.09
_exptl_crystal_size_mid 0.07
_exptl_crystal_size_min 0.03
_refine_diff_density_max 0.228
_refine_diff_density_min -0.360
_refine_diff_density_rms 0.059
_refine_ls_abs_structure_details
;
 Refined as an inversion twin.
;
_refine_ls_abs_structure_Flack 0.151(8)
_refine_ls_extinction_method none
_refine_ls_goodness_of_fit_ref 1.079
_refine_ls_hydrogen_treatment constr
_refine_ls_matrix_type full
_refine_ls_number_parameters 476
_refine_ls_number_reflns 11338
_refine_ls_number_restraints 1
_refine_ls_restrained_S_all 1.079
_refine_ls_R_factor_all 0.0487
_refine_ls_R_factor_gt 0.0363
_refine_ls_shift/su_max 0.004
_refine_ls_shift/su_mean 0.000
_refine_ls_structure_factor_coef Fsqd
_refine_ls_weighting_details 'w=1/[\s^2^(Fo^2^)+(0.0462P)^2^+0.4682P] where P=(Fo^2^+2Fc^2^)/3'
_refine_ls_weighting_scheme calc
_refine_ls_wR_factor_gt 0.0911
_refine_ls_wR_factor_ref 0.0958
_reflns_Friedel_coverage 0.874
_reflns_Friedel_fraction_full 0.973
_reflns_Friedel_fraction_max 0.972
_reflns_number_gt 9167
_reflns_number_total 11338
_reflns_threshold_expression 'I > 2\s(I)'
_cod_data_source_file d5sc06683b2.cif
_cod_data_source_block 240419_zcg03084_0m
_cod_depositor_comments 'Adding full bibliography for 1576157--1576173.cif.'
_cod_database_code 1576168
_shelx_shelxl_version_number 2018/3
_shelx_space_group_comment
;
The symmetry employed for this shelxl refinement is uniquely defined
by the following loop, which should always be used as a source of
symmetry information in preference to the above space-group names.
They are only intended as comments.
;
_shelx_estimated_absorpt_t_max 0.860
_shelx_estimated_absorpt_t_min 0.652
_olex2_refinement_description
;
1. Twinned data refinement
 Scales: 0.849(8)
 0.151(8)
2. Fixed Uiso
 At 1.2 times of:
  All C(H) groups, All C(H,H) groups
 At 1.5 times of:
  All C(H,H,H) groups
3.a Ternary CH refined with riding coordinates:
 C14(H14), C33(H33), C10(H10), C28(H28), C11(H11), C30(H30)
3.b Secondary CH2 refined with riding coordinates:
 C29(H29A,H29B), C15(H15A,H15B), C36(H36A,H36B), C19(H19A,H19B), C35(H35A,
 H35B), C18(H18A,H18B), C34(H34A,H34B), C38(H38A,H38B), C37(H37A,H37B),
 C16(H16A,H16B), C9(H9A,H9B), C17(H17A,H17B)
3.c Aromatic/amide H refined with riding coordinates:
 C26(H26), C8(H8), C6(H6), C27(H27), C25(H25), C7(H7)
3.d Idealised Me refined as rotating group:
 C31(H31A,H31B,H31C), C20(H20A,H20B,H20C), C13(H13A,H13B,H13C), C32(H32A,H32B,
 H32C), C1(H1A,H1B,H1C), C12(H12A,H12B,H12C)
;
_smtbx_masks_special_details
;
A solvent mask was calculated and 166 electrons were 
found in a volume of 606\%A^3^ in 1 void per unit cell. 
This is consistent with the presence of 
2[C4H8O] per formula unit 
which account for 160 electrons 
per unit cell.
;
_smtbx_masks_void_probe_radius 1.2
_smtbx_masks_void_truncation_radius 1.2
_olex2_submission_special_instructions 'No special instructions were received'

loop_
_space_group_symop_operation_xyz
'x, y, z'
'-x, y+1/2, -z'

loop_
_atom_site_label
_atom_site_type_symbol
_atom_site_fract_x
_atom_site_fract_y
_atom_site_fract_z
_atom_site_U_iso_or_equiv
_atom_site_adp_type
_atom_site_occupancy
_atom_site_site_symmetry_order
_atom_site_calc_flag
_atom_site_refinement_flags_posn
_atom_site_refinement_flags_adp
_atom_site_refinement_flags_occupancy
_atom_site_disorder_assembly
_atom_site_disorder_group
Co2 Co 0.32324(5) 0.68197(5) 0.55567(4) 0.02586(17) Uani 1 1 d . . . . .
Co1 Co 0.67444(5) 0.55777(5) 0.94529(4) 0.02713(18) Uani 1 1 d . . . . .
Cl2 Cl 0.70919(10) 0.41237(12) 1.04178(7) 0.0344(3) Uani 1 1 d . . . . .
Cl1 Cl 0.70476(11) 0.76498(12) 0.95391(8) 0.0400(3) Uani 1 1 d . . . . .
Cl4 Cl 0.29455(9) 0.82896(12) 0.46113(7) 0.0336(3) Uani 1 1 d . . . . .
Cl3 Cl 0.28822(11) 0.47427(11) 0.54189(8) 0.0406(3) Uani 1 1 d . . . . .
O1 O 0.3555(3) 0.5231(3) 0.88479(19) 0.0382(9) Uani 1 1 d . . . . .
N5 N 0.3954(3) 0.7456(4) 0.6613(2) 0.0273(9) Uani 1 1 d . . . . .
O2 O 0.6422(2) 0.7001(3) 0.62532(18) 0.0345(8) Uani 1 1 d . . . . .
N6 N 0.4899(3) 0.6600(4) 0.5523(2) 0.0288(9) Uani 1 1 d . . . . .
N4 N 0.1998(3) 0.7280(4) 0.6180(2) 0.0293(9) Uani 1 1 d . . . . .
C29 C 0.6615(4) 0.6614(6) 0.5494(3) 0.0373(12) Uani 1 1 d . . . . .
H29A H 0.713873 0.595905 0.555345 0.045 Uiso 1 1 calc R U . . .
H29B H 0.684155 0.733016 0.521462 0.045 Uiso 1 1 calc R U . . .
N2 N 0.6003(3) 0.5001(4) 0.8375(2) 0.0294(10) Uani 1 1 d . . . . .
N1 N 0.7957(3) 0.5134(4) 0.8779(2) 0.0300(9) Uani 1 1 d . . . . .
C48 C 0.6525(4) 0.4680(5) 0.7828(3) 0.0310(11) Uani 1 1 d . . . . .
C5 C 0.4566(4) 0.5339(5) 0.8903(3) 0.0280(11) Uani 1 1 d . . . . .
N3 N 0.5106(3) 0.5619(4) 0.9547(2) 0.0284(8) Uani 1 1 d . . . . .
C24 C 0.5429(4) 0.7035(5) 0.6147(3) 0.0292(11) Uani 1 1 d . . . . .
C23 C 0.4958(4) 0.7501(5) 0.6797(3) 0.0293(11) Uani 1 1 d . . . . .
C47 C 0.4994(4) 0.5008(4) 0.8227(3) 0.0313(12) Uani 1 1 d . . . . .
C15 C 0.9276(4) 0.5289(6) 0.9961(3) 0.0415(14) Uani 1 1 d . . . . .
H15A H 0.889351 0.596174 1.016121 0.050 Uiso 1 1 calc R U . . .
H15B H 0.906063 0.448346 1.015200 0.050 Uiso 1 1 calc R U . . .
C36 C -0.0745(5) 0.5598(7) 0.4991(4) 0.0576(17) Uani 1 1 d . . . . .
H36A H -0.147569 0.547825 0.480344 0.069 Uiso 1 1 calc R U . . .
H36B H -0.038629 0.490363 0.478965 0.069 Uiso 1 1 calc R U . . .
C26 C 0.4907(5) 0.8212(5) 0.8060(3) 0.0435(14) Uani 1 1 d . . . . .
H26 H 0.523675 0.844789 0.856746 0.052 Uiso 1 1 calc R U . . .
C31 C 0.6246(5) 0.6171(7) 0.3792(3) 0.0642(19) Uani 1 1 d . . . . .
H31A H 0.641279 0.528441 0.385545 0.096 Uiso 1 1 calc R U . . .
H31B H 0.683212 0.667061 0.402267 0.096 Uiso 1 1 calc R U . . .
H31C H 0.605657 0.636706 0.323664 0.096 Uiso 1 1 calc R U . . .
C14 C 0.9051(4) 0.5301(5) 0.9063(3) 0.0374(13) Uani 1 1 d . . . . .
H14 H 0.942655 0.460881 0.886325 0.045 Uiso 1 1 calc R U . . .
C20 C 0.1641(4) 0.8143(7) 0.7435(3) 0.0568(17) Uani 1 1 d . . . . .
H20A H 0.161766 0.905443 0.745177 0.085 Uiso 1 1 calc R U . . .
H20B H 0.192809 0.782212 0.795383 0.085 Uiso 1 1 calc R U . . .
H20C H 0.095906 0.781469 0.727174 0.085 Uiso 1 1 calc R U . . .
C21 C 0.2293(4) 0.7734(5) 0.6858(3) 0.0332(11) Uani 1 1 d . . . . .
C19 C 0.9391(4) 0.6538(6) 0.8783(3) 0.0482(15) Uani 1 1 d . . . . .
H19A H 0.927056 0.653744 0.820719 0.058 Uiso 1 1 calc R U . . .
H19B H 0.898216 0.721413 0.895058 0.058 Uiso 1 1 calc R U . . .
C8 C 0.4451(4) 0.4681(5) 0.7495(3) 0.0345(11) Uani 1 1 d . . . . .
H8 H 0.373709 0.468937 0.739240 0.041 Uiso 1 1 calc R U . . .
C6 C 0.6030(4) 0.4340(5) 0.7088(3) 0.0363(12) Uani 1 1 d . . . . .
H6 H 0.640184 0.410722 0.670039 0.044 Uiso 1 1 calc R U . . .
C2 C 0.7648(4) 0.4749(5) 0.8079(3) 0.0361(12) Uani 1 1 d . . . . .
C35 C -0.0414(4) 0.6845(7) 0.4680(3) 0.0513(15) Uani 1 1 d . . . . .
H35A H -0.051615 0.681083 0.410461 0.062 Uiso 1 1 calc R U . . .
H35B H -0.083612 0.752659 0.482434 0.062 Uiso 1 1 calc R U . . .
C13 C 0.5680(4) 0.6704(6) 1.1183(3) 0.0447(13) Uani 1 1 d . . . . .
H13A H 0.576523 0.737019 1.157245 0.067 Uiso 1 1 calc R U . . .
H13B H 0.615972 0.682345 1.083274 0.067 Uiso 1 1 calc R U . . .
H13C H 0.580245 0.589641 1.144419 0.067 Uiso 1 1 calc R U . . .
C22 C 0.3400(4) 0.7830(5) 0.7136(3) 0.0332(12) Uani 1 1 d . . . . .
C27 C 0.5470(4) 0.7864(5) 0.7510(3) 0.0394(13) Uani 1 1 d . . . . .
H27 H 0.618389 0.787620 0.762489 0.047 Uiso 1 1 calc R U . . .
C18 C 1.0490(4) 0.6798(8) 0.9090(3) 0.0608(17) Uani 1 1 d . . . . .
H18A H 1.066359 0.763572 0.891885 0.073 Uiso 1 1 calc R U . . .
H18B H 1.090704 0.617920 0.887569 0.073 Uiso 1 1 calc R U . . .
C25 C 0.3877(5) 0.8219(5) 0.7878(3) 0.0430(14) Uani 1 1 d . . . . .
H25 H 0.349180 0.848523 0.824960 0.052 Uiso 1 1 calc R U . . .
C33 C 0.0920(4) 0.7090(5) 0.5876(3) 0.0311(11) Uani 1 1 d . . . . .
H33 H 0.053561 0.777402 0.607510 0.037 Uiso 1 1 calc R U . . .
C10 C 0.4420(3) 0.5663(4) 1.0133(2) 0.0317(9) Uani 1 1 d . . . . .
H10 H 0.450534 0.486806 1.043530 0.038 Uiso 1 1 calc R U . . .
C28 C 0.5616(3) 0.6114(4) 0.5057(2) 0.0322(9) Uani 1 1 d . . . . .
H28 H 0.562594 0.518430 0.509584 0.039 Uiso 1 1 calc R U . . .
C7 C 0.4981(5) 0.4344(5) 0.6922(3) 0.0392(13) Uani 1 1 d . . . . .
H7 H 0.463217 0.411622 0.641900 0.047 Uiso 1 1 calc R U . . .
C32 C 0.4421(5) 0.5815(7) 0.3793(3) 0.0542(17) Uani 1 1 d . . . . .
H32A H 0.426298 0.608589 0.324929 0.081 Uiso 1 1 calc R U . . .
H32B H 0.385869 0.601958 0.405182 0.081 Uiso 1 1 calc R U . . .
H32C H 0.453353 0.491285 0.381387 0.081 Uiso 1 1 calc R U . . .
C34 C 0.0694(4) 0.7119(5) 0.5010(3) 0.0379(13) Uani 1 1 d . . . . .
H34A H 0.111917 0.649619 0.480727 0.045 Uiso 1 1 calc R U . . .
H34B H 0.086863 0.795090 0.482985 0.045 Uiso 1 1 calc R U . . .
C38 C 0.0600(4) 0.5829(6) 0.6193(3) 0.0426(14) Uani 1 1 d . . . . .
H38A H 0.101412 0.514614 0.603885 0.051 Uiso 1 1 calc R U . . .
H38B H 0.071062 0.585575 0.676842 0.051 Uiso 1 1 calc R U . . .
C37 C -0.0524(4) 0.5582(7) 0.5862(3) 0.0530(16) Uani 1 1 d . . . . .
H37A H -0.071487 0.476090 0.604694 0.064 Uiso 1 1 calc R U . . .
H37B H -0.093622 0.622454 0.605972 0.064 Uiso 1 1 calc R U . . .
C16 C 1.0399(5) 0.5475(8) 1.0257(3) 0.0553(17) Uani 1 1 d . . . . .
H16A H 1.078232 0.480120 1.005873 0.066 Uiso 1 1 calc R U . . .
H16B H 1.054556 0.544585 1.083242 0.066 Uiso 1 1 calc R U . . .
C9 C 0.3359(4) 0.5652(5) 0.9610(3) 0.0364(12) Uani 1 1 d . . . . .
H9A H 0.290586 0.506804 0.981520 0.044 Uiso 1 1 calc R U . . .
H9B H 0.305592 0.649436 0.957179 0.044 Uiso 1 1 calc R U . . .
C11 C 0.4600(3) 0.6739(4) 1.0709(2) 0.0362(9) Uani 1 1 d . . . . .
H11 H 0.449805 0.754178 1.041541 0.043 Uiso 1 1 calc R U . . .
C1 C 0.8251(4) 0.4374(9) 0.7494(3) 0.070(2) Uani 1 1 d . . . . .
H1A H 0.817361 0.499552 0.707677 0.105 Uiso 1 1 calc R U . . .
H1B H 0.801832 0.356193 0.727518 0.105 Uiso 1 1 calc R U . . .
H1C H 0.896147 0.431510 0.774149 0.105 Uiso 1 1 calc R U . . .
C17 C 1.0715(5) 0.6734(8) 0.9977(4) 0.0577(17) Uani 1 1 d . . . . .
H17A H 1.144372 0.686019 1.016810 0.069 Uiso 1 1 calc R U . . .
H17B H 1.034814 0.740704 1.019262 0.069 Uiso 1 1 calc R U . . .
C30 C 0.5360(4) 0.6472(4) 0.4202(3) 0.0420(11) Uani 1 1 d . . . . .
H30 H 0.523538 0.739063 0.416757 0.050 Uiso 1 1 calc R U . . .
C12 C 0.3817(4) 0.6638(6) 1.1234(3) 0.0506(14) Uani 1 1 d . . . . .
H12A H 0.390407 0.584707 1.151800 0.076 Uiso 1 1 calc R U . . .
H12B H 0.314066 0.667352 1.091522 0.076 Uiso 1 1 calc R U . . .
H12C H 0.390428 0.733064 1.160601 0.076 Uiso 1 1 calc R U . . .

loop_
_atom_site_aniso_label
_atom_site_aniso_U_11
_atom_site_aniso_U_22
_atom_site_aniso_U_33
_atom_site_aniso_U_23
_atom_site_aniso_U_13
_atom_site_aniso_U_12
Co2 0.0322(4) 0.0243(4) 0.0206(3) -0.0005(3) 0.0037(3) -0.0005(3)
Co1 0.0334(5) 0.0270(4) 0.0202(4) -0.0022(3) 0.0029(3) -0.0013(3)
Cl2 0.0395(7) 0.0356(7) 0.0283(6) 0.0061(5) 0.0069(5) 0.0008(6)
Cl1 0.0422(8) 0.0293(7) 0.0475(8) -0.0048(6) 0.0059(6) -0.0016(6)
Cl4 0.0365(7) 0.0338(6) 0.0312(6) 0.0091(5) 0.0082(5) -0.0005(6)
Cl3 0.0396(8) 0.0246(6) 0.0548(8) -0.0066(6) 0.0015(6) -0.0021(5)
O1 0.0305(19) 0.044(2) 0.0393(18) -0.0024(15) 0.0039(14) -0.0039(15)
N5 0.035(2) 0.024(2) 0.022(2) -0.0020(16) 0.0028(17) -0.0014(17)
O2 0.0283(18) 0.0359(17) 0.0383(17) -0.0002(14) 0.0037(14) -0.0039(14)
N6 0.030(2) 0.0250(18) 0.0316(19) -0.0009(16) 0.0050(16) 0.0004(15)
N4 0.035(2) 0.027(2) 0.026(2) 0.0012(17) 0.0070(18) -0.0027(18)
C29 0.031(3) 0.042(3) 0.042(3) 0.005(2) 0.013(2) -0.002(2)
N2 0.037(3) 0.031(2) 0.020(2) -0.0025(17) 0.0048(18) -0.0016(18)
N1 0.030(2) 0.029(2) 0.032(2) 0.0007(17) 0.0087(18) 0.0027(17)
C48 0.036(3) 0.027(2) 0.030(2) 0.001(2) 0.006(2) 0.001(2)
C5 0.022(3) 0.029(3) 0.031(3) 0.001(2) 0.000(2) -0.002(2)
N3 0.033(2) 0.0272(18) 0.0265(19) -0.0014(15) 0.0084(16) 0.0012(16)
C24 0.034(3) 0.024(2) 0.029(3) 0.001(2) 0.003(2) -0.001(2)
C23 0.033(3) 0.028(2) 0.025(2) 0.001(2) 0.001(2) -0.003(2)
C47 0.040(3) 0.021(2) 0.032(3) -0.0010(19) 0.002(2) -0.003(2)
C15 0.031(3) 0.048(3) 0.046(3) 0.008(3) 0.007(3) -0.001(3)
C36 0.038(4) 0.074(4) 0.062(4) -0.008(4) 0.013(3) -0.020(3)
C26 0.061(4) 0.041(3) 0.024(3) -0.009(2) -0.004(2) -0.002(3)
C31 0.064(4) 0.090(5) 0.044(3) 0.000(3) 0.023(3) 0.007(3)
C14 0.034(3) 0.043(3) 0.037(3) 0.002(2) 0.012(2) -0.001(2)
C20 0.055(4) 0.077(4) 0.043(3) -0.031(3) 0.022(3) -0.006(3)
C21 0.040(3) 0.032(2) 0.030(3) -0.005(2) 0.014(2) -0.005(2)
C19 0.044(4) 0.054(4) 0.050(3) 0.002(3) 0.019(3) -0.005(3)
C8 0.041(3) 0.029(2) 0.030(3) 0.003(2) -0.002(2) 0.003(2)
C6 0.052(3) 0.035(3) 0.022(2) -0.0026(19) 0.007(2) 0.004(2)
C2 0.048(3) 0.039(3) 0.025(2) 0.003(2) 0.013(2) 0.007(3)
C35 0.027(3) 0.066(4) 0.058(4) 0.002(3) -0.001(2) -0.004(3)
C13 0.047(3) 0.050(3) 0.036(3) -0.016(3) 0.005(2) 0.006(3)
C22 0.050(3) 0.032(3) 0.020(2) -0.0026(19) 0.012(2) -0.003(2)
C27 0.044(3) 0.036(3) 0.034(3) -0.004(2) -0.003(2) -0.013(2)
C18 0.047(4) 0.078(5) 0.062(4) -0.008(4) 0.024(3) -0.011(4)
C25 0.069(4) 0.032(3) 0.030(3) -0.007(2) 0.014(3) -0.004(3)
C33 0.027(3) 0.032(3) 0.036(3) -0.008(2) 0.010(2) 0.001(2)
C10 0.037(2) 0.032(2) 0.029(2) 0.0003(17) 0.0114(17) 0.0044(18)
C28 0.033(2) 0.029(2) 0.036(2) 0.0037(18) 0.0103(18) 0.0040(18)
C7 0.055(3) 0.031(2) 0.028(3) -0.003(2) -0.004(2) 0.000(2)
C32 0.056(4) 0.074(4) 0.034(3) -0.013(3) 0.010(3) 0.010(3)
C34 0.034(3) 0.047(3) 0.032(3) 0.000(2) 0.005(2) -0.003(3)
C38 0.053(4) 0.042(3) 0.036(3) 0.003(3) 0.017(3) -0.011(3)
C37 0.050(4) 0.052(3) 0.066(4) -0.011(3) 0.035(3) -0.021(3)
C16 0.042(4) 0.076(5) 0.047(3) -0.005(3) 0.004(3) 0.007(4)
C9 0.041(3) 0.034(2) 0.038(3) -0.002(2) 0.016(2) -0.002(2)
C11 0.044(3) 0.031(2) 0.035(2) -0.0024(18) 0.0098(19) 0.0057(18)
C1 0.043(4) 0.125(6) 0.046(3) -0.017(4) 0.019(3) 0.009(4)
C17 0.036(4) 0.080(4) 0.060(4) -0.021(4) 0.017(3) -0.012(4)
C30 0.055(3) 0.037(2) 0.039(2) -0.0002(19) 0.019(2) 0.008(2)
C12 0.061(4) 0.056(3) 0.041(3) -0.006(2) 0.027(3) 0.006(3)

loop_
_atom_type_symbol
_atom_type_description
_atom_type_scat_dispersion_real
_atom_type_scat_dispersion_imag
_atom_type_scat_source
C C 0.0137 0.0067 'International Tables Vol C Tables 4.2.6.8 and 6.1.1.4'
H H 0.0000 0.0000 'International Tables Vol C Tables 4.2.6.8 and 6.1.1.4'
Cl Cl 0.3281 0.5435 'International Tables Vol C Tables 4.2.6.8 and 6.1.1.4'
Co Co -0.6628 2.9049 'International Tables Vol C Tables 4.2.6.8 and 6.1.1.4'
N N 0.0241 0.0134 'International Tables Vol C Tables 4.2.6.8 and 6.1.1.4'
O O 0.0389 0.0241 'International Tables Vol C Tables 4.2.6.8 and 6.1.1.4'

loop_
_geom_angle_atom_site_label_1
_geom_angle_atom_site_label_2
_geom_angle_atom_site_label_3
_geom_angle
_geom_angle_site_symmetry_1
_geom_angle_site_symmetry_3
_geom_angle_publ_flag
Cl4 Co2 Cl3 126.81(6) . . ?
Cl4 Co2 N6 95.10(11) . . ?
N5 Co2 Cl4 114.56(12) . . ?
N5 Co2 Cl3 118.53(13) . . ?
N5 Co2 N6 75.46(15) . . ?
N5 Co2 N4 75.93(15) . . ?
N6 Co2 Cl3 94.78(11) . . ?
N4 Co2 Cl4 99.29(11) . . ?
N4 Co2 Cl3 96.28(11) . . ?
N4 Co2 N6 151.25(14) . . ?
Cl1 Co1 Cl2 127.84(6) . . ?
N2 Co1 Cl2 118.01(13) . . ?
N2 Co1 Cl1 114.08(13) . . ?
N2 Co1 N1 74.61(16) . . ?
N2 Co1 N3 75.79(15) . . ?
N1 Co1 Cl2 99.96(11) . . ?
N1 Co1 Cl1 95.89(11) . . ?
N1 Co1 N3 150.29(15) . . ?
N3 Co1 Cl2 91.70(11) . . ?
N3 Co1 Cl1 98.30(12) . . ?
C5 O1 C9 104.9(4) . . ?
C23 N5 Co2 121.6(3) . . ?
C23 N5 C22 119.6(4) . . ?
C22 N5 Co2 118.8(3) . . ?
C24 O2 C29 103.3(3) . . ?
C24 N6 Co2 110.0(3) . . ?
C24 N6 C28 106.2(4) . . ?
C28 N6 Co2 143.8(3) . . ?
C21 N4 Co2 114.1(3) . . ?
C21 N4 C33 120.5(4) . . ?
C33 N4 Co2 125.4(3) . . ?
O2 C29 H29A 110.7 . . ?
O2 C29 H29B 110.7 . . ?
O2 C29 C28 105.3(4) . . ?
H29A C29 H29B 108.8 . . ?
C28 C29 H29A 110.7 . . ?
C28 C29 H29B 110.7 . . ?
C48 N2 Co1 120.1(3) . . ?
C48 N2 C47 121.2(4) . . ?
C47 N2 Co1 118.7(3) . . ?
C14 N1 Co1 125.5(3) . . ?
C2 N1 Co1 115.4(3) . . ?
C2 N1 C14 119.0(4) . . ?
N2 C48 C6 120.4(5) . . ?
N2 C48 C2 114.8(4) . . ?
C6 C48 C2 124.8(4) . . ?
O1 C5 C47 118.0(4) . . ?
N3 C5 O1 119.6(4) . . ?
N3 C5 C47 122.2(5) . . ?
C5 N3 Co1 110.2(3) . . ?
C5 N3 C10 106.7(4) . . ?
C10 N3 Co1 142.1(3) . . ?
O2 C24 C23 118.0(4) . . ?
N6 C24 O2 120.3(4) . . ?
N6 C24 C23 121.5(5) . . ?
N5 C23 C24 111.3(4) . . ?
N5 C23 C27 123.4(5) . . ?
C27 C23 C24 125.2(5) . . ?
N2 C47 C5 112.9(4) . . ?
N2 C47 C8 121.2(5) . . ?
C8 C47 C5 125.9(5) . . ?
H15A C15 H15B 108.2 . . ?
C14 C15 H15A 109.7 . . ?
C14 C15 H15B 109.7 . . ?
C16 C15 H15A 109.7 . . ?
C16 C15 H15B 109.7 . . ?
C16 C15 C14 109.8(5) . . ?
H36A C36 H36B 108.1 . . ?
C35 C36 H36A 109.5 . . ?
C35 C36 H36B 109.5 . . ?
C37 C36 H36A 109.5 . . ?
C37 C36 H36B 109.5 . . ?
C37 C36 C35 110.7(6) . . ?
C27 C26 H26 119.8 . . ?
C25 C26 H26 119.8 . . ?
C25 C26 C27 120.4(5) . . ?
H31A C31 H31B 109.5 . . ?
H31A C31 H31C 109.5 . . ?
H31B C31 H31C 109.5 . . ?
C30 C31 H31A 109.5 . . ?
C30 C31 H31B 109.5 . . ?
C30 C31 H31C 109.5 . . ?
N1 C14 C15 109.6(4) . . ?
N1 C14 H14 109.5 . . ?
N1 C14 C19 110.0(5) . . ?
C15 C14 H14 109.5 . . ?
C19 C14 C15 108.8(5) . . ?
C19 C14 H14 109.5 . . ?
H20A C20 H20B 109.5 . . ?
H20A C20 H20C 109.5 . . ?
H20B C20 H20C 109.5 . . ?
C21 C20 H20A 109.5 . . ?
C21 C20 H20B 109.5 . . ?
C21 C20 H20C 109.5 . . ?
N4 C21 C20 127.3(5) . . ?
N4 C21 C22 116.9(4) . . ?
C22 C21 C20 115.8(4) . . ?
C14 C19 H19A 109.1 . . ?
C14 C19 H19B 109.1 . . ?
H19A C19 H19B 107.8 . . ?
C18 C19 C14 112.7(6) . . ?
C18 C19 H19A 109.1 . . ?
C18 C19 H19B 109.1 . . ?
C47 C8 H8 120.8 . . ?
C7 C8 C47 118.3(5) . . ?
C7 C8 H8 120.8 . . ?
C48 C6 H6 120.4 . . ?
C48 C6 C7 119.2(5) . . ?
C7 C6 H6 120.4 . . ?
N1 C2 C48 115.2(4) . . ?
N1 C2 C1 128.6(5) . . ?
C1 C2 C48 116.2(5) . . ?
C36 C35 H35A 109.4 . . ?
C36 C35 H35B 109.4 . . ?
H35A C35 H35B 108.0 . . ?
C34 C35 C36 111.2(5) . . ?
C34 C35 H35A 109.4 . . ?
C34 C35 H35B 109.4 . . ?
H13A C13 H13B 109.5 . . ?
H13A C13 H13C 109.5 . . ?
H13B C13 H13C 109.5 . . ?
C11 C13 H13A 109.5 . . ?
C11 C13 H13B 109.5 . . ?
C11 C13 H13C 109.5 . . ?
N5 C22 C21 114.2(4) . . ?
N5 C22 C25 119.9(5) . . ?
C25 C22 C21 125.8(4) . . ?
C23 C27 C26 117.4(5) . . ?
C23 C27 H27 121.3 . . ?
C26 C27 H27 121.3 . . ?
C19 C18 H18A 109.5 . . ?
C19 C18 H18B 109.5 . . ?
C19 C18 C17 110.5(5) . . ?
H18A C18 H18B 108.1 . . ?
C17 C18 H18A 109.5 . . ?
C17 C18 H18B 109.5 . . ?
C26 C25 C22 119.2(5) . . ?
C26 C25 H25 120.4 . . ?
C22 C25 H25 120.4 . . ?
N4 C33 H33 108.5 . . ?
N4 C33 C34 111.6(4) . . ?
N4 C33 C38 108.4(4) . . ?
C34 C33 H33 108.5 . . ?
C34 C33 C38 111.3(4) . . ?
C38 C33 H33 108.5 . . ?
N3 C10 H10 108.0 . . ?
N3 C10 C9 102.7(3) . . ?
N3 C10 C11 115.6(4) . . ?
C9 C10 H10 108.0 . . ?
C11 C10 H10 108.0 . . ?
C11 C10 C9 114.3(4) . . ?
N6 C28 C29 102.2(4) . . ?
N6 C28 H28 108.5 . . ?
N6 C28 C30 113.6(4) . . ?
C29 C28 H28 108.5 . . ?
C30 C28 C29 115.1(4) . . ?
C30 C28 H28 108.5 . . ?
C8 C7 C6 119.6(5) . . ?
C8 C7 H7 120.2 . . ?
C6 C7 H7 120.2 . . ?
H32A C32 H32B 109.5 . . ?
H32A C32 H32C 109.5 . . ?
H32B C32 H32C 109.5 . . ?
C30 C32 H32A 109.5 . . ?
C30 C32 H32B 109.5 . . ?
C30 C32 H32C 109.5 . . ?
C35 C34 H34A 109.1 . . ?
C35 C34 H34B 109.1 . . ?
C33 C34 C35 112.4(5) . . ?
C33 C34 H34A 109.1 . . ?
C33 C34 H34B 109.1 . . ?
H34A C34 H34B 107.9 . . ?
C33 C38 H38A 109.8 . . ?
C33 C38 H38B 109.8 . . ?
H38A C38 H38B 108.2 . . ?
C37 C38 C33 109.6(5) . . ?
C37 C38 H38A 109.8 . . ?
C37 C38 H38B 109.8 . . ?
C36 C37 C38 112.1(4) . . ?
C36 C37 H37A 109.2 . . ?
C36 C37 H37B 109.2 . . ?
C38 C37 H37A 109.2 . . ?
C38 C37 H37B 109.2 . . ?
H37A C37 H37B 107.9 . . ?
C15 C16 H16A 109.8 . . ?
C15 C16 H16B 109.8 . . ?
C15 C16 C17 109.2(6) . . ?
H16A C16 H16B 108.3 . . ?
C17 C16 H16A 109.8 . . ?
C17 C16 H16B 109.8 . . ?
O1 C9 C10 103.4(4) . . ?
O1 C9 H9A 111.1 . . ?
O1 C9 H9B 111.1 . . ?
C10 C9 H9A 111.1 . . ?
C10 C9 H9B 111.1 . . ?
H9A C9 H9B 109.1 . . ?
C13 C11 H11 108.9 . . ?
C10 C11 C13 110.9(4) . . ?
C10 C11 H11 108.9 . . ?
C10 C11 C12 107.5(4) . . ?
C12 C11 C13 111.7(4) . . ?
C12 C11 H11 108.9 . . ?
C2 C1 H1A 109.5 . . ?
C2 C1 H1B 109.5 . . ?
C2 C1 H1C 109.5 . . ?
H1A C1 H1B 109.5 . . ?
H1A C1 H1C 109.5 . . ?
H1B C1 H1C 109.5 . . ?
C18 C17 H17A 109.5 . . ?
C18 C17 H17B 109.5 . . ?
C16 C17 C18 110.5(6) . . ?
C16 C17 H17A 109.5 . . ?
C16 C17 H17B 109.5 . . ?
H17A C17 H17B 108.1 . . ?
C31 C30 H30 108.3 . . ?
C28 C30 C31 110.5(4) . . ?
C28 C30 H30 108.3 . . ?
C32 C30 C31 109.8(4) . . ?
C32 C30 C28 111.4(4) . . ?
C32 C30 H30 108.3 . . ?
C11 C12 H12A 109.5 . . ?
C11 C12 H12B 109.5 . . ?
C11 C12 H12C 109.5 . . ?
H12A C12 H12B 109.5 . . ?
H12A C12 H12C 109.5 . . ?
H12B C12 H12C 109.5 . . ?

loop_
_geom_bond_atom_site_label_1
_geom_bond_atom_site_label_2
_geom_bond_distance
_geom_bond_site_symmetry_2
_geom_bond_publ_flag
Co2 Cl4 2.2664(14) . ?
Co2 Cl3 2.2833(14) . ?
Co2 N5 2.041(4) . ?
Co2 N6 2.279(4) . ?
Co2 N4 2.214(4) . ?
Co1 Cl2 2.2828(14) . ?
Co1 Cl1 2.2624(15) . ?
Co1 N2 2.059(4) . ?
Co1 N1 2.242(4) . ?
Co1 N3 2.254(4) . ?
O1 C5 1.358(6) . ?
O1 C9 1.479(5) . ?
N5 C23 1.338(6) . ?
N5 C22 1.348(6) . ?
O2 C29 1.460(6) . ?
O2 C24 1.322(6) . ?
N6 C24 1.278(6) . ?
N6 C28 1.475(5) . ?
N4 C21 1.276(6) . ?
N4 C33 1.471(6) . ?
C29 H29A 0.9900 . ?
C29 H29B 0.9900 . ?
C29 C28 1.523(6) . ?
N2 C48 1.336(6) . ?
N2 C47 1.343(7) . ?
N1 C14 1.483(6) . ?
N1 C2 1.286(6) . ?
C48 C6 1.391(6) . ?
C48 C2 1.503(7) . ?
C5 N3 1.259(6) . ?
C5 C47 1.455(7) . ?
N3 C10 1.506(5) . ?
C24 C23 1.491(7) . ?
C23 C27 1.366(7) . ?
C47 C8 1.397(7) . ?
C15 H15A 0.9900 . ?
C15 H15B 0.9900 . ?
C15 C14 1.542(7) . ?
C15 C16 1.525(8) . ?
C36 H36A 0.9900 . ?
C36 H36B 0.9900 . ?
C36 C35 1.542(10) . ?
C36 C37 1.497(8) . ?
C26 H26 0.9500 . ?
C26 C27 1.385(8) . ?
C26 C25 1.371(8) . ?
C31 H31A 0.9800 . ?
C31 H31B 0.9800 . ?
C31 H31C 0.9800 . ?
C31 C30 1.543(7) . ?
C14 H14 1.0000 . ?
C14 C19 1.516(8) . ?
C20 H20A 0.9800 . ?
C20 H20B 0.9800 . ?
C20 H20C 0.9800 . ?
C20 C21 1.524(7) . ?
C21 C22 1.489(7) . ?
C19 H19A 0.9900 . ?
C19 H19B 0.9900 . ?
C19 C18 1.510(8) . ?
C8 H8 0.9500 . ?
C8 C7 1.384(8) . ?
C6 H6 0.9500 . ?
C6 C7 1.396(8) . ?
C2 C1 1.479(7) . ?
C35 H35A 0.9900 . ?
C35 H35B 0.9900 . ?
C35 C34 1.533(7) . ?
C13 H13A 0.9800 . ?
C13 H13B 0.9800 . ?
C13 H13C 0.9800 . ?
C13 C11 1.540(7) . ?
C22 C25 1.401(6) . ?
C27 H27 0.9500 . ?
C18 H18A 0.9900 . ?
C18 H18B 0.9900 . ?
C18 C17 1.527(8) . ?
C25 H25 0.9500 . ?
C33 H33 1.0000 . ?
C33 C34 1.488(7) . ?
C33 C38 1.555(7) . ?
C10 H10 1.0000 . ?
C10 C9 1.552(6) . ?
C10 C11 1.523(6) . ?
C28 H28 1.0000 . ?
C28 C30 1.520(6) . ?
C7 H7 0.9500 . ?
C32 H32A 0.9800 . ?
C32 H32B 0.9800 . ?
C32 H32C 0.9800 . ?
C32 C30 1.512(8) . ?
C34 H34A 0.9900 . ?
C34 H34B 0.9900 . ?
C38 H38A 0.9900 . ?
C38 H38B 0.9900 . ?
C38 C37 1.547(7) . ?
C37 H37A 0.9900 . ?
C37 H37B 0.9900 . ?
C16 H16A 0.9900 . ?
C16 H16B 0.9900 . ?
C16 C17 1.525(11) . ?
C9 H9A 0.9900 . ?
C9 H9B 0.9900 . ?
C11 H11 1.0000 . ?
C11 C12 1.531(6) . ?
C1 H1A 0.9800 . ?
C1 H1B 0.9800 . ?
C1 H1C 0.9800 . ?
C17 H17A 0.9900 . ?
C17 H17B 0.9900 . ?
C30 H30 1.0000 . ?
C12 H12A 0.9800 . ?
C12 H12B 0.9800 . ?
C12 H12C 0.9800 . ?

loop_
_geom_torsion_atom_site_label_1
_geom_torsion_atom_site_label_2
_geom_torsion_atom_site_label_3
_geom_torsion_atom_site_label_4
_geom_torsion
_geom_torsion_site_symmetry_1
_geom_torsion_site_symmetry_2
_geom_torsion_site_symmetry_3
_geom_torsion_site_symmetry_4
_geom_torsion_publ_flag
Co2 N5 C23 C24 -0.2(6) . . . . ?
Co2 N5 C23 C27 -176.7(4) . . . . ?
Co2 N5 C22 C21 -0.5(6) . . . . ?
Co2 N5 C22 C25 177.2(4) . . . . ?
Co2 N6 C24 O2 179.8(4) . . . . ?
Co2 N6 C24 C23 4.6(6) . . . . ?
Co2 N6 C28 C29 171.4(4) . . . . ?
Co2 N6 C28 C30 46.9(7) . . . . ?
Co2 N4 C21 C20 -179.9(5) . . . . ?
Co2 N4 C21 C22 -2.6(6) . . . . ?
Co2 N4 C33 C34 -26.6(5) . . . . ?
Co2 N4 C33 C38 96.3(4) . . . . ?
Co1 N2 C48 C6 -177.3(4) . . . . ?
Co1 N2 C48 C2 1.5(6) . . . . ?
Co1 N2 C47 C5 -5.0(5) . . . . ?
Co1 N2 C47 C8 177.1(4) . . . . ?
Co1 N1 C14 C15 23.5(6) . . . . ?
Co1 N1 C14 C19 -96.1(4) . . . . ?
Co1 N1 C2 C48 0.9(6) . . . . ?
Co1 N1 C2 C1 -179.4(6) . . . . ?
Co1 N3 C10 C9 -179.6(4) . . . . ?
Co1 N3 C10 C11 55.2(6) . . . . ?
O1 C5 N3 Co1 175.8(4) . . . . ?
O1 C5 N3 C10 4.5(6) . . . . ?
O1 C5 C47 N2 -172.3(4) . . . . ?
O1 C5 C47 C8 5.6(7) . . . . ?
N5 C23 C27 C26 -0.7(8) . . . . ?
N5 C22 C25 C26 -0.1(8) . . . . ?
O2 C29 C28 N6 15.8(5) . . . . ?
O2 C29 C28 C30 139.4(4) . . . . ?
O2 C24 C23 N5 -178.6(4) . . . . ?
O2 C24 C23 C27 -2.2(7) . . . . ?
N6 C24 C23 N5 -3.3(7) . . . . ?
N6 C24 C23 C27 173.2(5) . . . . ?
N6 C28 C30 C31 168.2(4) . . . . ?
N6 C28 C30 C32 -69.4(5) . . . . ?
N4 C21 C22 N5 2.2(7) . . . . ?
N4 C21 C22 C25 -175.4(5) . . . . ?
N4 C33 C34 C35 176.6(5) . . . . ?
N4 C33 C38 C37 -178.2(4) . . . . ?
C29 O2 C24 N6 9.5(6) . . . . ?
C29 O2 C24 C23 -175.1(4) . . . . ?
C29 C28 C30 C31 50.9(6) . . . . ?
C29 C28 C30 C32 173.3(5) . . . . ?
N2 C48 C6 C7 0.3(8) . . . . ?
N2 C48 C2 N1 -1.5(7) . . . . ?
N2 C48 C2 C1 178.8(5) . . . . ?
N2 C47 C8 C7 0.2(7) . . . . ?
N1 C14 C19 C18 176.8(4) . . . . ?
C48 N2 C47 C5 177.8(4) . . . . ?
C48 N2 C47 C8 -0.1(7) . . . . ?
C48 C6 C7 C8 -0.2(8) . . . . ?
C5 O1 C9 C10 -14.2(5) . . . . ?
C5 N3 C10 C9 -13.1(5) . . . . ?
C5 N3 C10 C11 -138.2(4) . . . . ?
C5 C47 C8 C7 -177.5(5) . . . . ?
N3 C5 C47 N2 1.9(7) . . . . ?
N3 C5 C47 C8 179.7(5) . . . . ?
N3 C10 C9 O1 16.3(5) . . . . ?
N3 C10 C11 C13 -59.1(5) . . . . ?
N3 C10 C11 C12 178.5(4) . . . . ?
C24 O2 C29 C28 -15.2(5) . . . . ?
C24 N6 C28 C29 -10.7(5) . . . . ?
C24 N6 C28 C30 -135.3(4) . . . . ?
C24 C23 C27 C26 -176.8(5) . . . . ?
C23 N5 C22 C21 180.0(4) . . . . ?
C23 N5 C22 C25 -2.3(7) . . . . ?
C47 N2 C48 C6 -0.1(8) . . . . ?
C47 N2 C48 C2 178.6(4) . . . . ?
C47 C5 N3 Co1 1.7(6) . . . . ?
C47 C5 N3 C10 -169.5(4) . . . . ?
C47 C8 C7 C6 0.0(8) . . . . ?
C15 C14 C19 C18 56.8(6) . . . . ?
C15 C16 C17 C18 -59.2(7) . . . . ?
C36 C35 C34 C33 -54.7(7) . . . . ?
C14 N1 C2 C48 -176.5(4) . . . . ?
C14 N1 C2 C1 3.2(9) . . . . ?
C14 C15 C16 C17 60.9(7) . . . . ?
C14 C19 C18 C17 -55.6(8) . . . . ?
C20 C21 C22 N5 179.7(5) . . . . ?
C20 C21 C22 C25 2.2(8) . . . . ?
C21 N4 C33 C34 154.1(5) . . . . ?
C21 N4 C33 C38 -83.0(5) . . . . ?
C21 C22 C25 C26 177.4(5) . . . . ?
C19 C18 C17 C16 56.1(8) . . . . ?
C6 C48 C2 N1 177.2(5) . . . . ?
C6 C48 C2 C1 -2.6(8) . . . . ?
C2 N1 C14 C15 -159.3(5) . . . . ?
C2 N1 C14 C19 81.0(6) . . . . ?
C2 C48 C6 C7 -178.3(5) . . . . ?
C35 C36 C37 C38 -56.4(8) . . . . ?
C22 N5 C23 C24 179.3(4) . . . . ?
C22 N5 C23 C27 2.7(7) . . . . ?
C27 C26 C25 C22 2.1(9) . . . . ?
C25 C26 C27 C23 -1.7(8) . . . . ?
C33 N4 C21 C20 -0.5(8) . . . . ?
C33 N4 C21 C22 176.7(4) . . . . ?
C33 C38 C37 C36 56.4(7) . . . . ?
C28 N6 C24 O2 1.1(6) . . . . ?
C28 N6 C24 C23 -174.1(4) . . . . ?
C34 C33 C38 C37 -55.2(6) . . . . ?
C38 C33 C34 C35 55.4(6) . . . . ?
C37 C36 C35 C34 54.5(7) . . . . ?
C16 C15 C14 N1 -179.4(5) . . . . ?
C16 C15 C14 C19 -59.0(7) . . . . ?
C9 O1 C5 N3 6.8(6) . . . . ?
C9 O1 C5 C47 -178.9(4) . . . . ?
C9 C10 C11 C13 -178.1(4) . . . . ?
C9 C10 C11 C12 59.6(5) . . . . ?
C11 C10 C9 O1 142.2(4) . . . . ?

loop_
_twin_individual_id
_twin_individual_mass_fraction_refined
1 0.849(8)
2 0.151(8)

loop_
_smtbx_masks_void_nr
_smtbx_masks_void_average_x
_smtbx_masks_void_average_y
_smtbx_masks_void_average_z
_smtbx_masks_void_volume
_smtbx_masks_void_count_electrons
_smtbx_masks_void_content
1 0.005 -0.384 0.250 302.7 82.8 '2 C4H8O'
2 -0.005 0.116 0.750 302.7 82.6 '2 C4H8O'
